data_2234605
loop_
_publ_author_name
'Mol\<canov, Kre\<simir'
'Stoli\'c, Ivana'
'Koji\'c-Prodi\'c, Biserka'
'Kova\<cevi\'c, Goran'
'Baji\'c, Miroslav'

_publ_section_title
;
 2-(4-Aminophenyl)-3,4,5,6-tetrahydropyrimidin-1-ium chloride
;
_journal_coeditor_code GK2441
_journal_issue 5
_journal_name_full 'Acta Crystallographica Section E'
_journal_page_first o1360
_journal_paper_doi 10.1107/S1600536812014493
_journal_volume 68
_journal_year 2012
_chemical_formula_iupac 'C10 H14 N3 +, Cl -'
_chemical_formula_moiety 'C10 H14 N3 +, Cl -'
_chemical_formula_sum 'C10 H14 Cl N3'
_chemical_formula_weight 211.69
_chemical_name_systematic
;
2-(4-Aminophenyl)-3,4,5,6-tetrahydropyrimidin-1-ium chloride
;
_space_group_IT_number 60
_symmetry_cell_setting orthorhombic
_symmetry_space_group_name_Hall '-P 2n 2ab'
_symmetry_space_group_name_H-M 'P b c n'
_audit_creation_method 'WinGX routine CIF_UPDATE'
_cell_angle_alpha 90
_cell_angle_beta 90
_cell_angle_gamma 90
_cell_formula_units_Z 8
_cell_length_a 15.0055(2)
_cell_length_b 8.08840(10)
_cell_length_c 17.8088(3)
_cell_measurement_reflns_used 3458
_cell_measurement_temperature 293(2)
_cell_measurement_theta_max 76.03
_cell_measurement_theta_min 2.48
_cell_volume 2161.46(5)
_computing_cell_refinement
;
CrysAlis PRO (Agilent, 2011)
;
_computing_data_collection
;
CrysAlis PRO (Agilent, 2011)
;
_computing_data_reduction
;
CrysAlis PRO (Agilent, 2011)
;
_computing_molecular_graphics 'ORTEP-3 for Windows (Farrugia, 1997)'
_computing_publication_material 'WinGX (Farrugia, 1999)'
_computing_structure_refinement 'SHELXL97 (Sheldrick, 2008)'
_computing_structure_solution 'SHELXS97 (Sheldrick, 2008)'
_diffrn_ambient_temperature 293(2)
_diffrn_measured_fraction_theta_full 0.99
_diffrn_measured_fraction_theta_max 0.99
_diffrn_measurement_device_type 'Oxford Diffraction Xcalibur Nova R'
_diffrn_measurement_method ' \w scans'
_diffrn_radiation_type CuK\a
_diffrn_radiation_wavelength 1.54184
_diffrn_reflns_av_R_equivalents 0.0172
_diffrn_reflns_limit_h_max 18
_diffrn_reflns_limit_h_min -18
_diffrn_reflns_limit_k_max 10
_diffrn_reflns_limit_k_min -5
_diffrn_reflns_limit_l_max 22
_diffrn_reflns_limit_l_min -22
_diffrn_reflns_number 6131
_diffrn_reflns_theta_full 76.23
_diffrn_reflns_theta_max 76.23
_diffrn_reflns_theta_min 4.97
_diffrn_standards_interval_count 0
_diffrn_standards_interval_time 0
_diffrn_standards_number 0
_exptl_absorpt_coefficient_mu 2.838
_exptl_absorpt_correction_T_max 0.784
_exptl_absorpt_correction_T_min 0.676
_exptl_absorpt_correction_type multi-scan
_exptl_absorpt_process_details '(CrysAlis PRO; Agilent, 2011)'
_exptl_crystal_colour colourless
_exptl_crystal_density_diffrn 1.301
_exptl_crystal_density_method 'not measured'
_exptl_crystal_description prism
_exptl_crystal_F_000 896
_exptl_crystal_size_max 0.15
_exptl_crystal_size_mid 0.10
_exptl_crystal_size_min 0.09
_refine_diff_density_max 0.180
_refine_diff_density_min -0.155
_refine_ls_extinction_method none
_refine_ls_goodness_of_fit_ref 1.053
_refine_ls_hydrogen_treatment constr
_refine_ls_matrix_type full
_refine_ls_number_parameters 146
_refine_ls_number_reflns 2242
_refine_ls_number_restraints 0
_refine_ls_restrained_S_all 1.053
_refine_ls_R_factor_gt 0.0314
_refine_ls_shift/su_max 0.001
_refine_ls_structure_factor_coef Fsqd
_refine_ls_weighting_details 'calc w=1/[\s^2^(Fo^2^)+(0.0642P)^2^+0.0224P] where P=(Fo^2^+2Fc^2^)/3'
_refine_ls_weighting_scheme calc
_refine_ls_wR_factor_ref 0.0984
_reflns_number_gt 1760
_reflns_number_total 2242
_reflns_threshold_expression I>2sigma(I)
_cod_data_source_file gk2441.cif
_cod_data_source_block I
_cod_database_code 2234605
_cod_database_fobs_code 2234605

loop_
_symmetry_equiv_pos_as_xyz
'x, y, z'
'-x+1/2, -y+1/2, z+1/2'
'-x, y, -z+1/2'
'x+1/2, -y+1/2, -z'
'-x, -y, -z'
'x-1/2, y-1/2, -z-1/2'
'x, -y, z-1/2'
'-x-1/2, y-1/2, z'

loop_
_atom_site_type_symbol
_atom_site_label
_atom_site_fract_x
_atom_site_fract_y
_atom_site_fract_z
_atom_site_U_iso_or_equiv
_atom_site_adp_type
_atom_site_calc_flag
_atom_site_refinement_flags
_atom_site_occupancy
_atom_site_disorder_assembly
_atom_site_disorder_group
Cl Cl1 0.33023(2) 0.24010(5) 0.60412(2) 0.05806(15) Uani d . 1 . .
N N1 0.73148(10) 0.50143(18) 0.76130(9) 0.0710(4) Uani d . 1 . .
H H1NB 0.7775 0.5727 0.7593 0.085 Uiso d R 1 . .
H H1NA 0.7154 0.4539 0.8049 0.085 Uiso d R 1 . .
N N2A 0.48706(7) 0.24901(14) 0.48980(7) 0.0481(3) Uani d P 0.347(5) A 2
H H2NB 0.4516 0.2692 0.5296 0.058 Uiso d PR 0.347(5) A 2
N N2B 0.48706(7) 0.24901(14) 0.48980(7) 0.0481(3) Uani d P 0.653(5) A 1
H H2N 0.4516 0.2691 0.5295 0.058 Uiso d PR 0.653(5) A 1
N N3A 0.6227(6) 0.2596(6) 0.4311(5) 0.0498(10) Uani d P 0.653(5) A 2
H H3M 0.682 0.2722 0.4359 0.06 Uiso d PR 0.653(5) A 2
N N3B 0.6181(11) 0.3005(15) 0.4279(11) 0.0498(10) Uani d P 0.347(5) A 1
H H3N 0.6774 0.3132 0.4327 0.06 Uiso d PR 0.347(5) A 1
C C1 0.69335(9) 0.45272(15) 0.69569(8) 0.0474(3) Uani d . 1 A .
C C2 0.61748(9) 0.35056(16) 0.69653(7) 0.0475(3) Uani d . 1 . .
H H2 0.5937 0.3163 0.7422 0.057 Uiso calc R 1 . .
C C3 0.57817(8) 0.30093(16) 0.63062(7) 0.0436(3) Uani d . 1 A .
H H3 0.5275 0.2348 0.6323 0.052 Uiso calc R 1 . .
C C4 0.61292(8) 0.34788(14) 0.56100(7) 0.0405(3) Uani d . 1 . .
C C5 0.68797(9) 0.45061(16) 0.56016(8) 0.0483(3) Uani d . 1 A .
H H5 0.712 0.4839 0.5145 0.058 Uiso calc R 1 . .
C C6 0.72660(10) 0.50288(16) 0.62576(9) 0.0510(3) Uani d . 1 . .
H H6 0.7757 0.5729 0.6238 0.061 Uiso calc R 1 A .
C C7A 0.57250(8) 0.28921(15) 0.49100(7) 0.0427(3) Uani d P 0.347(5) A 2
C C7B 0.57250(8) 0.28921(15) 0.49100(7) 0.0427(3) Uani d P 0.653(5) A 1
C C8A 0.4451(10) 0.2003(13) 0.4167(7) 0.0457(8) Uani d P 0.347(5) A 2
H H8A1 0.4026 0.2777 0.3957 0.055 Uiso d PR 0.347(5) A 2
H H8A2 0.4127 0.1021 0.4324 0.055 Uiso d PR 0.347(5) A 2
C C8B 0.4427(5) 0.1637(5) 0.4285(3) 0.0457(8) Uani d P 0.653(5) A 1
H H8A 0.446 0.0442 0.432 0.055 Uiso d PR 0.653(5) A 1
H H8B 0.3803 0.1951 0.4276 0.055 Uiso d PR 0.653(5) A 1
C C9A 0.5137(3) 0.1287(7) 0.3654(2) 0.0539(14) Uani d P 0.347(5) A 2
H H9A1 0.5428 0.0266 0.3802 0.065 Uiso d PR 0.347(5) A 2
H H9A2 0.4832 0.1087 0.3183 0.065 Uiso d PR 0.347(5) A 2
C C9B 0.48604(17) 0.2297(4) 0.35639(14) 0.0574(8) Uani d P 0.653(5) A 1
H H9B1 0.475 0.3468 0.3492 0.069 Uiso d PR 0.653(5) A 1
H H9B2 0.4611 0.1709 0.3138 0.069 Uiso d PR 0.653(5) A 1
C C10A 0.5833(7) 0.2609(10) 0.3539(6) 0.0575(9) Uani d P 0.347(5) A 2
H H10C 0.6269 0.2273 0.3167 0.069 Uiso d PR 0.347(5) A 2
H H10D 0.5567 0.3649 0.3386 0.069 Uiso d PR 0.347(5) A 2
C C10B 0.5866(3) 0.1982(5) 0.3599(3) 0.0575(9) Uani d P 0.653(5) A 1
H H10A 0.5985 0.0804 0.3593 0.069 Uiso d PR 0.653(5) A 1
H H10B 0.6159 0.2482 0.317 0.069 Uiso d PR 0.653(5) A 1

loop_
_atom_site_aniso_label
_atom_site_aniso_U_11
_atom_site_aniso_U_22
_atom_site_aniso_U_33
_atom_site_aniso_U_12
_atom_site_aniso_U_13
_atom_site_aniso_U_23
Cl1 0.0367(2) 0.0877(3) 0.0498(2) -0.00153(14) 0.00414(13) 0.00525(16)
N1 0.0747(9) 0.0785(8) 0.0598(8) -0.0183(7) -0.0182(7) -0.0077(6)
N2A 0.0334(5) 0.0656(7) 0.0454(6) 0.0000(4) 0.0010(5) -0.0087(5)
N2B 0.0334(5) 0.0656(7) 0.0454(6) 0.0000(4) 0.0010(5) -0.0087(5)
N3A 0.0340(10) 0.069(3) 0.0461(10) 0.005(2) 0.0034(8) -0.006(2)
N3B 0.0340(10) 0.069(3) 0.0461(10) 0.005(2) 0.0034(8) -0.006(2)
C1 0.0431(6) 0.0459(6) 0.0533(7) 0.0034(5) -0.0080(6) -0.0059(5)
C2 0.0433(7) 0.0561(7) 0.0430(6) -0.0005(5) 0.0012(6) -0.0006(6)
C3 0.0350(6) 0.0488(6) 0.0470(7) -0.0029(5) 0.0009(5) -0.0013(5)
C4 0.0322(5) 0.0453(6) 0.0440(6) 0.0024(4) 0.0000(5) -0.0004(5)
C5 0.0407(6) 0.0529(7) 0.0515(7) -0.0045(5) 0.0037(6) 0.0042(5)
C6 0.0395(6) 0.0508(7) 0.0627(8) -0.0083(5) -0.0033(6) -0.0019(6)
C7A 0.0354(6) 0.0495(6) 0.0433(6) 0.0037(5) 0.0008(5) -0.0003(5)
C7B 0.0354(6) 0.0495(6) 0.0433(6) 0.0037(5) 0.0008(5) -0.0003(5)
C8A 0.0416(7) 0.050(2) 0.0454(19) -0.0047(19) -0.0044(13) 0.0034(14)
C8B 0.0416(7) 0.050(2) 0.0454(19) -0.0047(19) -0.0044(13) 0.0034(14)
C9A 0.052(3) 0.061(3) 0.049(2) 0.005(2) -0.0064(19) -0.0088(19)
C9B 0.0558(14) 0.0712(18) 0.0453(12) 0.0074(12) -0.0077(10) -0.0036(11)
C10A 0.0534(10) 0.077(3) 0.0425(11) 0.004(2) 0.0041(9) -0.007(2)
C10B 0.0534(10) 0.077(3) 0.0425(11) 0.004(2) 0.0041(9) -0.007(2)

loop_
_atom_type_symbol
_atom_type_description
_atom_type_scat_dispersion_real
_atom_type_scat_dispersion_imag
_atom_type_scat_source
C C 0.0181 0.0091 'International Tables Vol C Tables 4.2.6.8 and 6.1.1.4'
H H 0 0 'International Tables Vol C Tables 4.2.6.8 and 6.1.1.4'
Cl Cl 0.3639 0.7018 'International Tables Vol C Tables 4.2.6.8 and 6.1.1.4'
N N 0.0311 0.018 'International Tables Vol C Tables 4.2.6.8 and 6.1.1.4'

loop_
_geom_angle_atom_site_label_1
_geom_angle_atom_site_label_2
_geom_angle_atom_site_label_3
_geom_angle
C1 N1 H1NB 118.4
C1 N1 H1NA 120.4
H1NB N1 H1NA 120.9
C7A N2A C8A 119.1(6)
C7A N2A H2NB 121
C8A N2A H2NB 118.8
C7A N2A H2N 121
C8A N2A H2N 118.8
C7A N3A C10A 120.9(7)
C7A N3A H3M 117.6
C10A N3A H3M 118.5
C7A N3A H3N 113.1
C10A N3A H3N 111.9
C10B N3B H3M 106.6
C10B N3B H3N 116.1
N1 C1 C6 122.01(13)
N1 C1 C2 120.11(13)
C6 C1 C2 117.87(12)
C3 C2 C1 120.67(12)
C3 C2 H2 119.7
C1 C2 H2 119.7
C2 C3 C4 121.22(12)
C2 C3 H3 119.4
C4 C3 H3 119.4
C3 C4 C5 118.10(11)
C3 C4 C7A 120.81(11)
C5 C4 C7A 121.08(11)
C6 C5 C4 120.94(12)
C6 C5 H5 119.5
C4 C5 H5 119.5
C5 C6 C1 121.16(12)
C5 C6 H6 119.4
C1 C6 H6 119.4
N2A C7A N3A 119.5(4)
N2A C7A C4 119.64(12)
N3A C7A C4 120.5(4)
C9A C8A N2A 110.1(10)
C9A C8A H8A1 117.9
N2A C8A H8A1 116.2
C9A C8A H8A2 101.8
N2A C8A H8A2 100
H8A1 C8A H8A2 108.1
C9A C8A H8A 75.1
N2A C8A H8A 94
H8A1 C8A H8A 136.1
C9A C8A H8B 141.2
N2A C8A H8B 104.6
H8A1 C8A H8B 57.2
H8A2 C8A H8B 54.5
H8A C8A H8B 85.9
C9B C8B H8A1 63.6
C9B C8B H8A2 128.9
H8A1 C8B H8A2 105.9
C9B C8B H8A 112.3
H8A1 C8B H8A 142.5
C9B C8B H8B 107.8
H8A1 C8B H8B 48.2
H8A2 C8B H8B 63.4
H8A C8B H8B 108.2
C8A C9A C10A 106.6(7)
C8A C9A H9A1 118.3
C10A C9A H9A1 109.2
C8A C9A H9A2 105.5
C10A C9A H9A2 109.1
H9A1 C9A H9A2 107.8
C8A C9A H9B2 84.7
C10A C9A H9B2 98.2
H9A1 C9A H9B2 135.3
C8A C9A H10A 145.1
C10A C9A H10A 62.4
H9A1 C9A H10A 49
H9A2 C9A H10A 109.4
H9B2 C9A H10A 128.2
C10B C9B C8B 109.0(4)
C10B C9B H8A1 148.6
C8B C9B H8A1 48.7
C10B C9B H9A2 85.5
C8B C9B H9A2 100.1
H8A1 C9B H9A2 116.9
C10B C9B H9B1 109.6
C8B C9B H9B1 112.2
H8A1 C9B H9B1 70.4
H9A2 C9B H9B1 136.1
C10B C9B H9B2 109.3
C8B C9B H9B2 108.6
H8A1 C9B H9B2 99.8
H9B1 C9B H9B2 108.1
C10B C9B H10D 56.9
C8B C9B H10D 134.7
H8A1 C9B H10D 119.1
H9A2 C9B H10D 119.1
H9B1 C9B H10D 53.3
H9B2 C9B H10D 116.7
N3A C10A C9A 98.2(6)
N3A C10A H10C 111.1
C9A C10A H10C 111.2
N3A C10A H10D 115.2
C9A C10A H10D 111.6
H10C C10A H10D 109.3
N3A C10A H10A 82.6
C9A C10A H10A 53
H10C C10A H10A 70.4
H10D C10A H10A 159.5
N3A C10A H10B 119.8
C9A C10A H10B 115.4
H10D C10A H10B 97.5
H10A C10A H10B 80.6
C9B C10B N3B 104.2(7)
C9B C10B H9A1 75.3
N3B C10B H9A1 114.9
C9B C10B H10C 121.5
N3B C10B H10C 106.9
H9A1 C10B H10C 129.1
C9B C10B H10D 62.4
N3B C10B H10D 78.7
H9A1 C10B H10D 137.7
H10C C10B H10D 76.8
C9B C10B H10A 110.2
N3B C10B H10A 118.6
H10C C10B H10A 96.3
H10D C10B H10A 162.7
C9B C10B H10B 110.2
N3B C10B H10B 104.8
H9A1 C10B H10B 137.3
H10D C10B H10B 63.5
H10A C10B H10B 108.4

loop_
_geom_bond_atom_site_label_1
_geom_bond_atom_site_label_2
_geom_bond_distance
N1 C1 1.3593(18)
N1 H1NB 0.8999
N1 H1NA 0.8999
N2A C7A 1.3228(17)
N2A C8A 1.499(14)
N2A H2NB 0.901
N2B H2N 0.9
N2B C7B 1.3228(16)
N2B C8B 1.453(6)
N3A C7A 1.327(9)
N3A C10A 1.497(14)
N3A H3M 0.8999
N3B C10B 1.541(19)
N3B C7B 1.319(2)
N3B H3N 0.8999
C1 C6 1.402(2)
C1 C2 1.4069(19)
C2 C3 1.3736(18)
C2 H2 0.93
C3 C4 1.3975(18)
C3 H3 0.93
C4 C5 1.3996(17)
C4 C7A 1.4653(17)
C5 C6 1.3710(19)
C5 H5 0.93
C6 H6 0.93
C8A C9A 1.494(15)
C8A H8A1 0.9677
C8A H8A2 0.9717
C8B C9B 1.535(6)
C8B H8A 0.97
C8B H8B 0.97
C9A C10A 1.509(11)
C9A H9A1 0.97
C9A H9A2 0.97
C9B C10B 1.531(6)
C9B H9B1 0.97
C10A H10C 0.97
C10A H10D 0.97
C10B H10A 0.97
C10B H10B 0.97

loop_
_geom_hbond_atom_site_label_D
_geom_hbond_atom_site_label_H
_geom_hbond_atom_site_label_A
_geom_hbond_site_symmetry_A
_geom_hbond_distance_DH
_geom_hbond_distance_HA
_geom_hbond_distance_DA
_geom_hbond_angle_DHA
_geom_hbond_publ_flag
N1 H1NA Cl1 3_656 0.90 2.47 3.3271(16) 160 yes
N2B H2N Cl1 . 0.90 2.27 3.1126(12) 156 yes
N3B H3N Cl1 4_556 0.90 2.42 3.250(17) 153 yes

loop_
_geom_torsion_atom_site_label_1
_geom_torsion_atom_site_label_2
_geom_torsion_atom_site_label_3
_geom_torsion_atom_site_label_4
_geom_torsion
N1 C1 C2 C3 179.79(13)
C6 C1 C2 C3 0.59(19)
C1 C2 C3 C4 1.0(2)
C2 C3 C4 C5 -1.51(19)
C2 C3 C4 C7A 177.68(12)
C3 C4 C5 C6 0.38(19)
C7A C4 C5 C6 -178.81(12)
C4 C5 C6 C1 1.3(2)
N1 C1 C6 C5 179.09(13)
C2 C1 C6 C5 -1.7(2)
C8A N2A C7A N3A -11.2(5)
C8A N2A C7A C4 175.9(4)
C10A N3A C7A N2A 29.8(6)
C10A N3A C7A C4 -157.3(5)
C3 C4 C7A N2A 26.62(18)
C5 C4 C7A N2A -154.22(12)
C3 C4 C7A N3A -146.3(3)
C5 C4 C7A N3A 32.9(3)
C7A N2A C8A C9A 27.2(7)
N2A C8A C9A C10A -59.5(8)
C7A N3A C10A C9A -58.3(7)
C8A C9A C10A N3A 69.8(8)
C8B C9B C10B N3B -62.7(7)
